data_1515969
loop_
_publ_author_name
'Lloyd, Gareth O.'
'Steed, Jonathan W.'

_publ_section_title
;
 Anion tuning of the rheology, morphology and gelation of a low molecular
 weight salt hydrogelator
;
_journal_issue 1
_journal_name_full 'Soft Matter'
_journal_page_first 75
_journal_paper_doi 10.1039/c0sm00594k
_journal_volume 7
_journal_year 2011
_chemical_formula_sum 'C22 H38 N10 O17 S'
_chemical_formula_weight 746.68
_chemical_name_systematic
;
(3.10H+)2(SO42).7H2O
;
_space_group_IT_number 14
_symmetry_cell_setting monoclinic
_symmetry_space_group_name_Hall '-P 2ybc'
_symmetry_space_group_name_H-M 'P 1 21/c 1'
_atom_sites_solution_hydrogens geom
_atom_sites_solution_primary direct
_atom_sites_solution_secondary difmap
_audit_creation_method SHELXL-97
_cell_angle_alpha 90.00
_cell_angle_beta 91.1000(10)
_cell_angle_gamma 90.00
_cell_formula_units_Z 4
_cell_length_a 8.60190(10)
_cell_length_b 16.2504(2)
_cell_length_c 23.2724(3)
_cell_measurement_temperature 120(2)
_cell_volume 3252.52(7)
_computing_cell_refinement SAINT
_computing_data_collection 'Bruker Software'
_computing_data_reduction SAINT
_computing_molecular_graphics X-Seed
_computing_structure_refinement 'SHELXL-97 (Sheldrick, 1997)'
_computing_structure_solution 'SHELXS-97 (Sheldrick, 1990)'
_diffrn_ambient_temperature 120(2)
_diffrn_measured_fraction_theta_full 0.998
_diffrn_measured_fraction_theta_max 0.998
_diffrn_measurement_device_type SMART1000
_diffrn_radiation_monochromator graphite
_diffrn_radiation_source 'fine-focus sealed tube'
_diffrn_radiation_type MoK\a
_diffrn_radiation_wavelength 0.71073
_diffrn_reflns_av_R_equivalents 0.0401
_diffrn_reflns_av_sigmaI/netI 0.0408
_diffrn_reflns_limit_h_max 12
_diffrn_reflns_limit_h_min -11
_diffrn_reflns_limit_k_max 23
_diffrn_reflns_limit_k_min -23
_diffrn_reflns_limit_l_max 33
_diffrn_reflns_limit_l_min -32
_diffrn_reflns_number 33366
_diffrn_reflns_theta_full 30.52
_diffrn_reflns_theta_max 30.52
_diffrn_reflns_theta_min 1.75
_exptl_absorpt_coefficient_mu 0.192
_exptl_absorpt_correction_T_max 0.9555
_exptl_absorpt_correction_T_min 0.9308
_exptl_absorpt_correction_type empirical
_exptl_crystal_density_diffrn 1.525
_exptl_crystal_density_method 'not measured'
_exptl_crystal_F_000 1568
_exptl_crystal_size_max 0.38
_exptl_crystal_size_mid 0.28
_exptl_crystal_size_min 0.24
_refine_diff_density_max 1.246
_refine_diff_density_min -0.952
_refine_diff_density_rms 0.080
_refine_ls_extinction_method none
_refine_ls_goodness_of_fit_ref 1.053
_refine_ls_hydrogen_treatment mixed
_refine_ls_matrix_type full
_refine_ls_number_parameters 503
_refine_ls_number_reflns 9934
_refine_ls_number_restraints 14
_refine_ls_restrained_S_all 1.129
_refine_ls_R_factor_all 0.0685
_refine_ls_R_factor_gt 0.0523
_refine_ls_shift/su_max 0.001
_refine_ls_shift/su_mean 0.000
_refine_ls_structure_factor_coef Fsqd
_refine_ls_weighting_details 'calc w=1/[\s^2^(Fo^2^)+(0.0879P)^2^+1.2032P] where P=(Fo^2^+2Fc^2^)/3'
_refine_ls_weighting_scheme calc
_refine_ls_wR_factor_gt 0.1414
_refine_ls_wR_factor_ref 0.1555
_reflns_number_gt 7653
_reflns_number_total 9934
_reflns_threshold_expression >2sigma(I)
_cod_data_source_file c0sm00594k.txt
_cod_data_source_block 1SO4.CIF
_cod_original_sg_symbol_H-M P21/c
_cod_database_code 1515969

loop_
_symmetry_equiv_pos_as_xyz
'x, y, z'
'-x, y+1/2, -z+1/2'
'-x, -y, -z'
'x, -y-1/2, z-1/2'

loop_
_atom_site_label
_atom_site_type_symbol
_atom_site_fract_x
_atom_site_fract_y
_atom_site_fract_z
_atom_site_U_iso_or_equiv
_atom_site_adp_type
_atom_site_occupancy
_atom_site_symmetry_multiplicity
_atom_site_calc_flag
_atom_site_refinement_flags
S1 S 0.20133(5) 0.51058(2) 0.400818(17) 0.01750(10) Uani 1 1 d .
O1 O 0.42053(19) 0.56368(8) 0.26966(6) 0.0305(3) Uani 1 1 d D
N1 N 0.17171(17) 0.71473(9) 0.31312(6) 0.0191(3) Uani 1 1 d .
H1N H 0.1620 0.6754 0.3388 0.023 Uiso 1 1 calc R
C1 C 0.0017(2) 0.81186(11) 0.36393(7) 0.0229(3) Uani 1 1 d .
H1A H -0.0314 0.7621 0.3841 0.034 Uiso 1 1 calc R
H1B H -0.0900 0.8414 0.3492 0.034 Uiso 1 1 calc R
H1C H 0.0602 0.8474 0.3906 0.034 Uiso 1 1 calc R
H1WA H 0.389(4) 0.5304(18) 0.3009(10) 0.067(10) Uiso 1 1 d D
H1WB H 0.5303(7) 0.563(3) 0.266(2) 0.122(18) Uiso 1 1 d D
O2 O 0.84315(17) 0.59457(9) 0.45591(6) 0.0299(3) Uani 1 1 d D
N2 N 0.25912(17) 0.70979(8) 0.26544(6) 0.0186(3) Uani 1 1 d .
H2N H 0.3145 0.6670 0.2549 0.022 Uiso 1 1 calc R
C2 C 0.1022(2) 0.78858(10) 0.31525(7) 0.0182(3) Uani 1 1 d .
H2WA H 0.862(3) 0.5716(16) 0.4929(5) 0.047(8) Uiso 1 1 d D
H2WB H 0.9369(18) 0.5945(19) 0.4350(11) 0.054(8) Uiso 1 1 d D
H3WB H 0.144(4) 0.517(3) 0.2641(19) 0.14(2) Uiso 1 1 d D
O3 O 0.0599(2) 0.50736(10) 0.23807(8) 0.0376(4) Uani 1 1 d D
N3 N 0.31983(17) 0.79847(8) 0.18644(6) 0.0173(3) Uani 1 1 d .
H3N H 0.2995 0.8451 0.1686 0.021 Uiso 1 1 calc R
C3 C 0.1475(2) 0.83332(10) 0.26745(7) 0.0183(3) Uani 1 1 d .
H3 H 0.1173 0.8878 0.2575 0.022 Uiso 1 1 calc R
H3WA H 0.123(4) 0.509(2) 0.2049(10) 0.083(12) Uiso 1 1 d D
O4 O -0.2388(2) 0.56780(9) 0.27231(7) 0.0345(3) Uani 1 1 d D
N4 N 0.48458(17) 0.76859(8) 0.11168(6) 0.0182(3) Uani 1 1 d .
H4N H 0.4556 0.8168 0.0980 0.022 Uiso 1 1 calc R
C4 C 0.24661(19) 0.78151(9) 0.23704(7) 0.0166(3) Uani 1 1 d .
H4WA H -0.144(3) 0.564(3) 0.2525(17) 0.110(16) Uiso 1 1 d D
H4WB H -0.217(6) 0.534(3) 0.3049(13) 0.126(18) Uiso 1 1 d D
O5 O -0.20295(16) 0.45037(8) 0.36125(6) 0.0246(3) Uani 1 1 d D
N5 N 0.81843(18) 0.52761(9) 0.08100(7) 0.0231(3) Uani 1 1 d .
C5 C 0.42487(19) 0.74411(10) 0.16276(7) 0.0180(3) Uani 1 1 d .
H5WA H -0.1028(18) 0.450(2) 0.3791(14) 0.073(11) Uiso 1 1 d D
H5WB H -0.276(3) 0.4596(19) 0.3908(9) 0.054(9) Uiso 1 1 d D
O6 O -0.41349(14) 0.42494(7) 0.44505(5) 0.0235(3) Uani 1 1 d D
N6 N 0.62147(18) 0.74440(9) 0.32434(6) 0.0200(3) Uani 1 1 d .
H6N H 0.6005 0.7060 0.3497 0.024 Uiso 1 1 calc R
C6 C 0.58985(19) 0.72178(10) 0.07917(7) 0.0177(3) Uani 1 1 d .
O7 O 0.57316(17) 0.63014(9) 0.40266(6) 0.0316(3) Uani 1 1 d D
N7 N 0.71180(18) 0.73427(9) 0.27772(6) 0.0197(3) Uani 1 1 d .
H7N H 0.7604 0.6888 0.2682 0.024 Uiso 1 1 calc R
C7 C 0.6522(2) 0.64658(10) 0.09733(7) 0.0186(3) Uani 1 1 d .
H7 H 0.6267 0.6238 0.1335 0.022 Uiso 1 1 calc R
H7WA H 0.485(2) 0.5974(16) 0.4108(13) 0.059(9) Uiso 1 1 d D
H7WB H 0.659(2) 0.6111(19) 0.4251(11) 0.061(9) Uiso 1 1 d D
O8 O 0.45882(16) 0.67998(8) 0.18712(5) 0.0273(3) Uani 1 1 d .
N8 N 0.79095(17) 0.81724(8) 0.19800(6) 0.0195(3) Uani 1 1 d .
H8N H 0.7765 0.8638 0.1794 0.023 Uiso 1 1 calc R
C8 C 0.75252(19) 0.60632(10) 0.06087(7) 0.0189(3) Uani 1 1 d .
O9 O 0.7976(2) 0.50678(9) 0.13082(6) 0.0345(3) Uani 1 1 d .
N9 N 0.95525(17) 0.78608(8) 0.12510(6) 0.0186(3) Uani 1 1 d .
H9N H 0.9302 0.8360 0.1136 0.022 Uiso 1 1 calc R
C9 C 0.7954(2) 0.63578(11) 0.00771(7) 0.0219(3) Uani 1 1 d .
H9 H 0.8634 0.6058 -0.0162 0.026 Uiso 1 1 calc R
O10 O 0.89303(19) 0.48682(9) 0.04686(7) 0.0341(3) Uani 1 1 d .
N10 N 1.27615(19) 0.54471(9) 0.08051(7) 0.0243(3) Uani 1 1 d .
C10 C 0.7339(2) 0.71161(11) -0.00890(7) 0.0233(3) Uani 1 1 d .
H10 H 0.7618 0.7346 -0.0448 0.028 Uiso 1 1 calc R
O11 O 0.91369(15) 0.69266(7) 0.19743(5) 0.0216(2) Uani 1 1 d .
C11 C 0.6328(2) 0.75398(11) 0.02598(7) 0.0209(3) Uani 1 1 d .
H11 H 0.5921 0.8055 0.0137 0.025 Uiso 1 1 calc R
O12 O 1.2201(2) 0.50743(9) 0.12137(7) 0.0368(4) Uani 1 1 d .
C12 C 0.4709(2) 0.85152(11) 0.37364(8) 0.0248(3) Uani 1 1 d .
H12A H 0.4282 0.8042 0.3941 0.037 Uiso 1 1 calc R
H12B H 0.3855 0.8852 0.3580 0.037 Uiso 1 1 calc R
H12C H 0.5344 0.8847 0.4003 0.037 Uiso 1 1 calc R
O13 O 1.38038(18) 0.51689(9) 0.05118(7) 0.0318(3) Uani 1 1 d .
C13 C 0.5692(2) 0.82194(10) 0.32571(7) 0.0193(3) Uani 1 1 d .
O14 O 0.26705(19) 0.47497(9) 0.34799(6) 0.0325(3) Uani 1 1 d .
C14 C 0.6258(2) 0.86308(10) 0.27824(7) 0.0196(3) Uani 1 1 d .
H14 H 0.6081 0.9189 0.2680 0.024 Uiso 1 1 calc R
O15 O 0.09302(15) 0.45026(8) 0.42586(6) 0.0235(3) Uani 1 1 d .
C15 C 0.71427(19) 0.80537(10) 0.24865(7) 0.0181(3) Uani 1 1 d .
O16 O 0.32915(16) 0.52878(9) 0.44193(6) 0.0270(3) Uani 1 1 d .
C16 C 0.88988(19) 0.75928(10) 0.17490(7) 0.0178(3) Uani 1 1 d .
O17 O 0.11674(16) 0.58717(8) 0.38727(6) 0.0277(3) Uani 1 1 d .
C17 C 1.05822(19) 0.74202(10) 0.09052(7) 0.0184(3) Uani 1 1 d .
C18 C 1.1137(2) 0.66337(10) 0.10414(7) 0.0192(3) Uani 1 1 d .
H18 H 1.0831 0.6359 0.1381 0.023 Uiso 1 1 calc R
C19 C 1.2151(2) 0.62712(10) 0.06606(7) 0.0203(3) Uani 1 1 d .
C20 C 1.2640(2) 0.66321(11) 0.01578(7) 0.0224(3) Uani 1 1 d .
H20 H 1.3325 0.6355 -0.0093 0.027 Uiso 1 1 calc R
C21 C 1.2087(2) 0.74185(11) 0.00346(7) 0.0227(3) Uani 1 1 d .
H21 H 1.2403 0.7688 -0.0306 0.027 Uiso 1 1 calc R
C22 C 1.10499(18) 0.78248(10) 0.04130(6) 0.0209(3) Uani 1 1 d .
H22 H 1.0686 0.8364 0.0329 0.025 Uiso 1 1 calc R
H6WA H -0.3753 0.4384 0.4800 0.051(8) Uiso 1 1 d RD
H6WB H -0.4963 0.4579 0.4428 0.036(7) Uiso 1 1 d RD

loop_
_atom_site_aniso_label
_atom_site_aniso_U_11
_atom_site_aniso_U_22
_atom_site_aniso_U_33
_atom_site_aniso_U_23
_atom_site_aniso_U_13
_atom_site_aniso_U_12
S1 0.0177(2) 0.01757(18) 0.01738(18) 0.00176(13) 0.00324(14) -0.00229(13)
O1 0.0415(9) 0.0229(6) 0.0273(7) 0.0063(5) 0.0092(6) 0.0051(6)
N1 0.0222(7) 0.0187(6) 0.0164(6) 0.0028(5) 0.0039(5) 0.0006(5)
C1 0.0218(8) 0.0265(8) 0.0205(8) -0.0016(6) 0.0040(6) 0.0003(6)
O2 0.0262(7) 0.0400(8) 0.0235(6) -0.0006(5) 0.0009(5) 0.0064(6)
N2 0.0209(7) 0.0175(6) 0.0176(6) 0.0012(5) 0.0042(5) 0.0018(5)
C2 0.0177(7) 0.0186(7) 0.0183(7) -0.0006(5) 0.0000(6) -0.0005(6)
O3 0.0316(8) 0.0350(8) 0.0462(9) 0.0043(7) 0.0032(7) 0.0022(6)
N3 0.0200(7) 0.0163(6) 0.0155(6) 0.0026(5) 0.0020(5) 0.0014(5)
C3 0.0190(8) 0.0171(7) 0.0190(7) 0.0002(5) 0.0006(6) 0.0001(6)
O4 0.0434(9) 0.0241(6) 0.0367(8) 0.0067(6) 0.0169(7) 0.0073(6)
N4 0.0197(7) 0.0176(6) 0.0173(6) 0.0020(5) 0.0025(5) 0.0017(5)
C4 0.0176(7) 0.0168(7) 0.0153(7) 0.0002(5) -0.0006(5) -0.0013(5)
O5 0.0234(7) 0.0235(6) 0.0269(6) -0.0052(5) 0.0007(5) -0.0009(5)
N5 0.0209(7) 0.0184(6) 0.0299(8) -0.0010(5) 0.0018(6) 0.0004(5)
C5 0.0171(7) 0.0199(7) 0.0171(7) 0.0004(5) 0.0001(5) -0.0008(6)
O6 0.0237(6) 0.0214(6) 0.0253(6) -0.0028(5) -0.0007(5) 0.0003(5)
N6 0.0226(7) 0.0195(6) 0.0181(6) 0.0015(5) 0.0036(5) -0.0011(5)
C6 0.0160(7) 0.0183(7) 0.0188(7) -0.0004(5) 0.0009(6) -0.0016(5)
O7 0.0265(7) 0.0353(7) 0.0329(7) 0.0149(6) -0.0021(6) -0.0071(6)
N7 0.0237(7) 0.0168(6) 0.0185(6) 0.0015(5) 0.0030(5) 0.0000(5)
C7 0.0183(8) 0.0178(7) 0.0197(7) 0.0004(5) 0.0005(6) -0.0010(6)
O8 0.0321(7) 0.0247(6) 0.0254(6) 0.0092(5) 0.0095(5) 0.0101(5)
N8 0.0225(7) 0.0173(6) 0.0189(6) 0.0034(5) 0.0021(5) 0.0017(5)
C8 0.0178(8) 0.0159(7) 0.0229(7) -0.0010(6) -0.0010(6) -0.0011(6)
O9 0.0461(9) 0.0258(7) 0.0319(7) 0.0072(5) 0.0082(7) 0.0086(6)
N9 0.0195(7) 0.0169(6) 0.0196(6) 0.0017(5) 0.0027(5) 0.0012(5)
C9 0.0202(8) 0.0229(8) 0.0228(8) -0.0035(6) 0.0030(6) -0.0003(6)
O10 0.0373(8) 0.0290(7) 0.0363(8) -0.0030(6) 0.0059(6) 0.0121(6)
N10 0.0242(8) 0.0181(6) 0.0307(8) -0.0018(6) 0.0010(6) 0.0003(6)
C10 0.0226(9) 0.0273(8) 0.0201(8) 0.0021(6) 0.0045(6) 0.0004(7)
O11 0.0255(6) 0.0174(5) 0.0218(6) 0.0021(4) 0.0015(5) 0.0008(5)
C11 0.0203(8) 0.0227(7) 0.0199(7) 0.0032(6) 0.0030(6) 0.0010(6)
O12 0.0433(9) 0.0241(7) 0.0436(8) 0.0096(6) 0.0137(7) 0.0059(6)
C12 0.0231(9) 0.0273(8) 0.0242(8) -0.0021(6) 0.0034(7) -0.0009(7)
O13 0.0289(7) 0.0269(7) 0.0399(8) -0.0038(6) 0.0064(6) 0.0070(5)
C13 0.0174(7) 0.0196(7) 0.0209(7) -0.0014(6) 0.0001(6) -0.0014(6)
O14 0.0421(9) 0.0298(7) 0.0263(7) -0.0075(5) 0.0151(6) -0.0117(6)
C14 0.0188(8) 0.0173(7) 0.0228(8) 0.0010(6) 0.0005(6) 0.0005(6)
O15 0.0236(6) 0.0220(6) 0.0251(6) 0.0031(5) 0.0047(5) -0.0058(5)
C15 0.0181(7) 0.0174(7) 0.0188(7) 0.0008(5) -0.0013(6) -0.0011(6)
O16 0.0226(7) 0.0316(7) 0.0268(6) -0.0002(5) -0.0011(5) -0.0039(5)
C16 0.0166(7) 0.0187(7) 0.0181(7) -0.0011(5) -0.0013(5) -0.0023(6)
O17 0.0250(7) 0.0242(6) 0.0340(7) 0.0120(5) 0.0052(5) 0.0031(5)
C17 0.0159(7) 0.0196(7) 0.0197(7) -0.0017(5) -0.0010(6) -0.0024(6)
C18 0.0177(8) 0.0183(7) 0.0215(7) -0.0002(6) 0.0004(6) -0.0017(6)
C19 0.0192(8) 0.0161(7) 0.0254(8) -0.0022(6) -0.0016(6) 0.0005(6)
C20 0.0226(8) 0.0221(8) 0.0228(8) -0.0039(6) 0.0027(6) -0.0009(6)
C21 0.0253(9) 0.0237(8) 0.0194(7) 0.0004(6) 0.0020(6) -0.0011(6)
C22 0.0203(8) 0.0223(7) 0.0202(7) 0.0002(6) 0.0000(6) -0.0002(6)

loop_
_atom_type_symbol
_atom_type_description
_atom_type_scat_dispersion_real
_atom_type_scat_dispersion_imag
_atom_type_scat_source
C C 0.0033 0.0016 'International Tables Vol C Tables 4.2.6.8 and 6.1.1.4'
H H 0.0000 0.0000 'International Tables Vol C Tables 4.2.6.8 and 6.1.1.4'
N N 0.0061 0.0033 'International Tables Vol C Tables 4.2.6.8 and 6.1.1.4'
O O 0.0106 0.0060 'International Tables Vol C Tables 4.2.6.8 and 6.1.1.4'
S S 0.1246 0.1234 'International Tables Vol C Tables 4.2.6.8 and 6.1.1.4'

loop_
_geom_angle_atom_site_label_1
_geom_angle_atom_site_label_2
_geom_angle_atom_site_label_3
_geom_angle
O17 S1 O16 109.20(8)
O17 S1 O15 109.39(8)
O16 S1 O15 110.17(8)
O17 S1 O14 110.33(9)
O16 S1 O14 108.99(9)
O15 S1 O14 108.75(8)
H1WA O1 H1WB 111(4)
C2 N1 N2 109.75(13)
C2 N1 H1N 125.1
N2 N1 H1N 125.1
C2 C1 H1A 109.5
C2 C1 H1B 109.5
H1A C1 H1B 109.5
C2 C1 H1C 109.5
H1A C1 H1C 109.5
H1B C1 H1C 109.5
H2WA O2 H2WB 110(3)
C4 N2 N1 108.13(13)
C4 N2 H2N 125.9
N1 N2 H2N 125.9
N1 C2 C3 107.84(14)
N1 C2 C1 121.43(15)
C3 C2 C1 130.69(15)
H3WB O3 H3WA 94(4)
C4 N3 C5 121.74(13)
C4 N3 H3N 119.1
C5 N3 H3N 119.1
C2 C3 C4 105.80(14)
C2 C3 H3 127.1
C4 C3 H3 127.1
H4WA O4 H4WB 101(4)
C5 N4 C6 124.45(14)
C5 N4 H4N 117.8
C6 N4 H4N 117.8
N2 C4 N3 124.20(15)
N2 C4 C3 108.48(14)
N3 C4 C3 127.31(14)
H5WA O5 H5WB 107(3)
O9 N5 O10 123.53(16)
O9 N5 C8 118.63(15)
O10 N5 C8 117.84(15)
O8 C5 N4 124.34(15)
O8 C5 N3 120.81(15)
N4 C5 N3 114.85(14)
H6WA O6 H6WB 100.7
C13 N6 N7 109.34(14)
C13 N6 H6N 125.3
N7 N6 H6N 125.3
C7 C6 C11 119.22(15)
C7 C6 N4 123.72(14)
C11 C6 N4 117.06(14)
H7WA O7 H7WB 109(3)
C15 N7 N6 108.32(14)
C15 N7 H7N 125.8
N6 N7 H7N 125.8
C8 C7 C6 117.88(15)
C8 C7 H7 121.1
C6 C7 H7 121.1
C15 N8 C16 123.07(14)
C15 N8 H8N 118.5
C16 N8 H8N 118.5
C9 C8 C7 124.35(15)
C9 C8 N5 118.53(15)
C7 C8 N5 117.12(15)
C16 N9 C17 126.64(14)
C16 N9 H9N 116.7
C17 N9 H9N 116.7
C8 C9 C10 116.61(15)
C8 C9 H9 121.7
C10 C9 H9 121.7
O13 N10 O12 123.37(16)
O13 N10 C19 118.02(15)
O12 N10 C19 118.61(15)
C11 C10 C9 121.12(16)
C11 C10 H10 119.4
C9 C10 H10 119.4
C10 C11 C6 120.80(16)
C10 C11 H11 119.6
C6 C11 H11 119.6
C13 C12 H12A 109.5
C13 C12 H12B 109.5
H12A C12 H12B 109.5
C13 C12 H12C 109.5
H12A C12 H12C 109.5
H12B C12 H12C 109.5
N6 C13 C14 108.15(15)
N6 C13 C12 121.10(15)
C14 C13 C12 130.73(15)
C13 C14 C15 105.77(14)
C13 C14 H14 127.1
C15 C14 H14 127.1
N7 C15 N8 124.51(15)
N7 C15 C14 108.41(14)
N8 C15 C14 127.08(15)
O11 C16 N9 125.35(15)
O11 C16 N8 122.45(15)
N9 C16 N8 112.19(14)
C22 C17 C18 121.14(15)
C22 C17 N9 115.33(14)
C18 C17 N9 123.52(15)
C19 C18 C17 117.35(15)
C19 C18 H18 121.3
C17 C18 H18 121.3
C20 C19 C18 124.50(16)
C20 C19 N10 117.75(15)
C18 C19 N10 117.75(15)
C19 C20 C21 117.11(16)
C19 C20 H20 121.4
C21 C20 H20 121.4
C20 C21 C22 120.86(16)
C20 C21 H21 119.6
C22 C21 H21 119.6
C17 C22 C21 119.01(15)
C17 C22 H22 120.5
C21 C22 H22 120.5

loop_
_geom_bond_atom_site_label_1
_geom_bond_atom_site_label_2
_geom_bond_distance
S1 O17 1.4728(13)
S1 O16 1.4735(14)
S1 O15 1.4797(13)
S1 O14 1.4808(14)
O1 H1WA 0.95(3)
O1 H1WB 0.950(7)
N1 C2 1.342(2)
N1 N2 1.3546(19)
N1 H1N 0.8800
C1 C2 1.487(2)
C1 H1A 0.9800
C1 H1B 0.9800
C1 H1C 0.9800
O2 H2WA 0.95(3)
O2 H2WB 0.95(3)
N2 C4 1.343(2)
N2 H2N 0.8800
C2 C3 1.391(2)
O3 H3WB 0.95(3)
O3 H3WA 0.95(3)
N3 C4 1.374(2)
N3 C5 1.385(2)
N3 H3N 0.8800
C3 C4 1.400(2)
C3 H3 0.9500
O4 H4WA 0.95(3)
O4 H4WB 0.95(3)
N4 C5 1.363(2)
N4 C6 1.413(2)
N4 H4N 0.8800
O5 H5WA 0.95(2)
O5 H5WB 0.95(3)
N5 O9 1.224(2)
N5 O10 1.226(2)
N5 C8 1.472(2)
C5 O8 1.219(2)
O6 H6WA 0.8979
O6 H6WB 0.8921
N6 C13 1.338(2)
N6 N7 1.3565(19)
N6 H6N 0.8800
C6 C7 1.397(2)
C6 C11 1.400(2)
O7 H7WA 0.95(2)
O7 H7WB 0.95(2)
N7 C15 1.339(2)
N7 H7N 0.8800
C7 C8 1.386(2)
C7 H7 0.9500
N8 C15 1.375(2)
N8 C16 1.385(2)
N8 H8N 0.8800
C8 C9 1.383(2)
N9 C16 1.369(2)
N9 C17 1.404(2)
N9 H9N 0.8800
C9 C10 1.393(2)
C9 H9 0.9500
N10 O13 1.224(2)
N10 O12 1.234(2)
N10 C19 1.475(2)
C10 C11 1.384(2)
C10 H10 0.9500
O11 C16 1.219(2)
C11 H11 0.9500
C12 C13 1.492(2)
C12 H12A 0.9800
C12 H12B 0.9800
C12 H12C 0.9800
C13 C14 1.387(2)
C14 C15 1.397(2)
C14 H14 0.9500
C17 C22 1.387(2)
C17 C18 1.399(2)
C18 C19 1.387(2)
C18 H18 0.9500
C19 C20 1.382(2)
C20 C21 1.392(2)
C20 H20 0.9500
C21 C22 1.427(2)
C21 H21 0.9500
C22 H22 0.9500

loop_
_geom_torsion_atom_site_label_1
_geom_torsion_atom_site_label_2
_geom_torsion_atom_site_label_3
_geom_torsion_atom_site_label_4
_geom_torsion
C2 N1 N2 C4 0.58(18)
N2 N1 C2 C3 -0.55(19)
N2 N1 C2 C1 -178.50(15)
N1 C2 C3 C4 0.30(19)
C1 C2 C3 C4 177.99(17)
N1 N2 C4 N3 -179.88(15)
N1 N2 C4 C3 -0.38(18)
C5 N3 C4 N2 -5.6(2)
C5 N3 C4 C3 175.02(16)
C2 C3 C4 N2 0.05(19)
C2 C3 C4 N3 179.53(16)
C6 N4 C5 O8 2.2(3)
C6 N4 C5 N3 -178.06(14)
C4 N3 C5 O8 -2.0(2)
C4 N3 C5 N4 178.29(14)
C5 N4 C6 C7 -3.8(3)
C5 N4 C6 C11 176.40(15)
C13 N6 N7 C15 -1.28(19)
C11 C6 C7 C8 -1.2(2)
N4 C6 C7 C8 179.05(15)
C6 C7 C8 C9 0.2(3)
C6 C7 C8 N5 179.35(14)
O9 N5 C8 C9 170.33(17)
O10 N5 C8 C9 -8.9(2)
O9 N5 C8 C7 -8.9(2)
O10 N5 C8 C7 171.94(16)
C7 C8 C9 C10 1.0(3)
N5 C8 C9 C10 -178.17(15)
C8 C9 C10 C11 -1.1(3)
C9 C10 C11 C6 0.2(3)
C7 C6 C11 C10 1.0(3)
N4 C6 C11 C10 -179.21(16)
N7 N6 C13 C14 0.69(19)
N7 N6 C13 C12 -177.89(15)
N6 C13 C14 C15 0.12(19)
C12 C13 C14 C15 178.52(17)
N6 N7 C15 N8 -178.09(15)
N6 N7 C15 C14 1.34(19)
C16 N8 C15 N7 -8.0(3)
C16 N8 C15 C14 172.73(16)
C13 C14 C15 N7 -0.90(19)
C13 C14 C15 N8 178.51(16)
C17 N9 C16 O11 1.3(3)
C17 N9 C16 N8 -178.84(15)
C15 N8 C16 O11 1.5(3)
C15 N8 C16 N9 -178.45(15)
C16 N9 C17 C22 178.49(15)
C16 N9 C17 C18 -2.5(3)
C22 C17 C18 C19 -1.0(2)
N9 C17 C18 C19 -179.91(15)
C17 C18 C19 C20 -0.3(3)
C17 C18 C19 N10 179.06(14)
O13 N10 C19 C20 8.6(2)
O12 N10 C19 C20 -171.46(17)
O13 N10 C19 C18 -170.80(16)
O12 N10 C19 C18 9.1(2)
C18 C19 C20 C21 1.0(3)
N10 C19 C20 C21 -178.36(15)
C19 C20 C21 C22 -0.5(3)
C18 C17 C22 C21 1.5(2)
N9 C17 C22 C21 -179.50(14)
C20 C21 C22 C17 -0.8(2)
